data_1553710
loop_
_publ_author_name
'Hisaki, Ichiro'
'Ikenaka, Nobuaki'
'Tsuzuki, Seiji'
'Tohnai, Norimitsu'

_publ_section_title
;
 Sterically crowded hydrogen-bonded hexagonal network frameworks
;
_journal_issue 2
_journal_name_full 'Materials Chemistry Frontiers'
_journal_page_first 338
_journal_paper_doi 10.1039/C7QM00544J
_journal_volume 2
_journal_year 2018
_chemical_formula_moiety 'C72 H60 O12, C8 H8 O2'
_chemical_formula_sum 'C80 H68 O14'
_chemical_formula_weight 1253.41
_chemical_name_systematic 'hexakis(4-carboxy-3,5-dimethylphenyl)triphenylene, methyl benzoate solvate'
_space_group_crystal_system monoclinic
_space_group_IT_number 15
_space_group_name_Hall '-I 2ya'
_space_group_name_H-M_alt 'I 1 2/a 1'
_atom_sites_solution_hydrogens geom
_atom_sites_solution_primary direct
_atom_sites_solution_secondary difmap
_audit_update_record
;
2017-10-06 deposited with the CCDC.
2017-12-12 downloaded from the CCDC.
;
_cell_angle_alpha 90
_cell_angle_beta 95.3352(9)
_cell_angle_gamma 90
_cell_formula_units_Z 8
_cell_length_a 27.8455(3)
_cell_length_b 22.4501(2)
_cell_length_c 29.8331(3)
_cell_measurement_reflns_used 24397
_cell_measurement_temperature 213
_cell_measurement_theta_max 75.80
_cell_measurement_theta_min 4.03
_cell_volume 18568.9(3)
_computing_cell_refinement 'CrysAlisPro 1.171.39.5a (Rigaku OD, 2015)'
_computing_data_collection 'CrysAlisPro 1.171.39.5a (Rigaku OD, 2015)'
_computing_data_reduction 'CrysAlisPro 1.171.39.5a (Rigaku OD, 2015)'
_computing_molecular_graphics 'CrystalStructure 4.2.4'
_computing_publication_material 'CrystalStructure 4.2.4 (Rigaku, 2016)'
_computing_structure_refinement 'SHELXL Version 2014/7 (Sheldrick, 2008)'
_computing_structure_solution 'SHELXT Version 2014/5 (Sheldrick, 2014)'
_diffrn_ambient_temperature 213
_diffrn_measured_fraction_theta_full 0.999
_diffrn_measured_fraction_theta_max 0.973
_diffrn_measurement_device_type XtaLAB200
_diffrn_radiation_type 'Cu K\a'
_diffrn_radiation_wavelength 1.54187
_diffrn_reflns_av_R_equivalents 0.0286
_diffrn_reflns_Laue_measured_fraction_full 0.999
_diffrn_reflns_Laue_measured_fraction_max 0.973
_diffrn_reflns_limit_h_max 31
_diffrn_reflns_limit_h_min -34
_diffrn_reflns_limit_k_max 27
_diffrn_reflns_limit_k_min -17
_diffrn_reflns_limit_l_max 35
_diffrn_reflns_limit_l_min -36
_diffrn_reflns_number 54132
_diffrn_reflns_point_group_measured_fraction_full 0.999
_diffrn_reflns_point_group_measured_fraction_max 0.973
_diffrn_reflns_theta_full 67.687
_diffrn_reflns_theta_max 76.119
_diffrn_reflns_theta_min 3.794
_diffrn_standards_number 0
_exptl_absorpt_coefficient_mu 0.495
_exptl_absorpt_correction_T_max 1.000
_exptl_absorpt_correction_T_min 0.912
_exptl_absorpt_correction_type multi-scan
_exptl_absorpt_process_details
;
CrysAlisPro 1.171.39.5a (Rigaku Oxford Diffraction, 2015)
Empirical absorption correction using spherical harmonics,
 implemented in SCALE3 ABSPACK scaling algorithm.
;
_exptl_crystal_colour colorless
_exptl_crystal_density_diffrn 0.897
_exptl_crystal_density_method 'not measured'
_exptl_crystal_description block
_exptl_crystal_F_000 7456.00
_exptl_crystal_preparation Luminescent
_exptl_crystal_recrystallization_method 'Re-crystallisation from solvent: DMF, methyl benzoate'
_exptl_crystal_size_max 0.2
_exptl_crystal_size_mid 0.2
_exptl_crystal_size_min 0.1
_refine_diff_density_max 0.97
_refine_diff_density_min -0.58
_refine_ls_extinction_method none
_refine_ls_goodness_of_fit_ref 1.050
_refine_ls_hydrogen_treatment constr
_refine_ls_number_parameters 950
_refine_ls_number_reflns 18891
_refine_ls_number_restraints 0
_refine_ls_R_factor_all 0.0975
_refine_ls_R_factor_gt 0.0883
_refine_ls_shift/su_max 0.000
_refine_ls_structure_factor_coef Fsqd
_refine_ls_weighting_details 'w = 1/[\s^2^(Fo^2^)+(0.1811P)^2^+18.0017P] where P=(Fo^2^+2Fc^2^)/3'
_refine_ls_weighting_scheme calc
_refine_ls_wR_factor_gt 0.2811
_refine_ls_wR_factor_ref 0.2926
_reflns_Friedel_coverage 0.000
_reflns_number_gt 15382
_reflns_number_total 18891
_reflns_threshold_expression F^2^>2.0\s(F^2^)
_cod_data_source_file c7qm00544j2.cif
_cod_data_source_block TpMe-1
_cod_database_code 1553710

loop_
_space_group_symop_operation_xyz
'x, y, z'
'-x+1/2, y, -z'
'x+1/2, y+1/2, z+1/2'
'-x+1, y+1/2, -z+1/2'
'-x, -y, -z'
'x-1/2, -y, z'
'-x+1/2, -y+1/2, -z+1/2'
'x, -y+1/2, z+1/2'

loop_
_atom_site_label
_atom_site_type_symbol
_atom_site_fract_x
_atom_site_fract_y
_atom_site_fract_z
_atom_site_U_iso_or_equiv
_atom_site_adp_type
_atom_site_occupancy
_atom_site_site_symmetry_order
_atom_site_calc_flag
_atom_site_refinement_flags_posn
_atom_site_refinement_flags_adp
_atom_site_refinement_flags_occupancy
_atom_site_disorder_assembly
_atom_site_disorder_group
O1 O 0.84278(14) 0.14772(15) 0.68089(9) 0.1363(16) Uani 1 1 d . . . . .
H1O H 0.8607 0.1360 0.7025 0.164 Uiso 1 1 calc R U . . .
O2 O 0.80673(10) 0.18622(15) 0.73465(8) 0.1070(10) Uani 1 1 d . . . . .
C36 C 0.82689(11) 0.52661(11) 0.67692(9) 0.0588(7) Uani 1 1 d . . . . .
O3 O 0.85947(18) 0.49570(19) 0.70249(18) 0.0742(15) Uani 0.4365 1 d . . P A 2
O4 O 0.83184(15) 0.57918(15) 0.67096(14) 0.0566(11) Uani 0.4365 1 d . . P A 2
H4O H 0.8523 0.5923 0.6899 0.068 Uiso 0.4365 1 calc R U P A 2
O5 O 0.80346(15) 0.5584(2) 0.70919(15) 0.0870(13) Uani 0.5635 1 d . . P A 1
H5O H 0.8233 0.5781 0.7249 0.104 Uiso 0.5635 1 calc R U P A 1
O6 O 0.86668(12) 0.53231(17) 0.67393(12) 0.0621(9) Uani 0.5635 1 d . . P A 1
C45 C 0.57246(11) 0.76441(10) 0.45260(10) 0.0621(8) Uani 1 1 d . . . . .
O7 O 0.5987(2) 0.79131(16) 0.4785(2) 0.099(2) Uani 0.4755 1 d . . P B 2
O8 O 0.5347(2) 0.79014(15) 0.4287(2) 0.0927(19) Uani 0.4755 1 d . . P B 2
H8O H 0.5373 0.8265 0.4305 0.111 Uiso 0.4755 1 calc R U P B 2
O9 O 0.54057(17) 0.79182(14) 0.47085(19) 0.0782(13) Uani 0.5245 1 d . . P B 1
H9O H 0.5458 0.8277 0.4699 0.094 Uiso 0.5245 1 calc R U P B 1
O10 O 0.60919(14) 0.79133(13) 0.43748(18) 0.0684(11) Uani 0.5245 1 d . . P B 1
C53 C 0.40038(9) 0.59908(11) 0.27773(8) 0.0507(6) Uani 1 1 d . . . . .
O11 O 0.36024(10) 0.61476(17) 0.28762(9) 0.0706(9) Uani 0.6624 1 d . . P C 1
H11O H 0.3455 0.6309 0.2658 0.085 Uiso 0.6624 1 calc R U P C 1
O12 O 0.41302(10) 0.60418(13) 0.23756(8) 0.0540(6) Uani 0.6624 1 d . . P C 1
O13 O 0.3974(3) 0.6584(3) 0.2819(2) 0.090(3) Uani 0.3375 1 d . . P C 2
H13O H 0.3782 0.6716 0.2618 0.108 Uiso 0.3375 1 calc R U P C 2
O14 O 0.3778(3) 0.5728(3) 0.2497(3) 0.098(3) Uani 0.3375 1 d . . P C 2
C63 C 0.41248(11) 0.10751(12) 0.26589(10) 0.0633(8) Uani 1 1 d . . . . .
O15 O 0.42852(15) 0.0812(2) 0.23788(15) 0.0802(13) Uani 0.5418 1 d . . P D 1
H15O H 0.4067 0.0684 0.2202 0.096 Uiso 0.5418 1 calc R U P D 1
O16 O 0.36425(15) 0.11756(19) 0.26657(16) 0.0793(13) Uani 0.5418 1 d . . P D 1
O17 O 0.41762(18) 0.04430(16) 0.26712(17) 0.0770(16) Uani 0.4582 1 d . . P D 2
H17O H 0.4002 0.0295 0.2464 0.092 Uiso 0.4582 1 calc R U P D 2
O18 O 0.39470(18) 0.12963(16) 0.23399(14) 0.0670(14) Uani 0.4582 1 d . . P D 2
C72 C 0.57337(13) -0.06466(10) 0.45402(10) 0.0672(9) Uani 1 1 d . . . . .
O19 O 0.53731(19) -0.09349(14) 0.42987(17) 0.0737(14) Uani 0.4605 1 d . . P E 2
O20 O 0.5975(2) -0.09008(16) 0.4843(2) 0.100(2) Uani 0.4605 1 d . . P E 2
H20O H 0.5949 -0.1262 0.4808 0.119 Uiso 0.4605 1 calc R U P E 2
O21 O 0.54675(16) -0.09213(14) 0.47210(15) 0.0710(10) Uani 0.5395 1 d . . P E 1
O22 O 0.61231(15) -0.09021(13) 0.43559(16) 0.0745(11) Uani 0.5395 1 d . . P E 1
H22O H 0.6109 -0.1265 0.4379 0.089 Uiso 0.5395 1 calc R U P E 1
O23 O 0.90372(17) 0.28855(18) 0.72455(16) 0.1440(14) Uani 1 1 d . . . . .
O24 O 0.90495(18) 0.38624(17) 0.71512(16) 0.1421(14) Uani 1 1 d . . . . .
C1 C 0.65406(7) 0.28991(7) 0.54038(6) 0.0340(4) Uani 1 1 d . . . . .
H1 H 0.6519 0.2487 0.5430 0.041 Uiso 1 1 calc R U . . .
C2 C 0.68871(7) 0.31978(8) 0.56793(6) 0.0333(4) Uani 1 1 d . . . . .
C3 C 0.69259(7) 0.38241(8) 0.56414(6) 0.0341(4) Uani 1 1 d . . . . .
C4 C 0.66027(7) 0.41153(7) 0.53361(6) 0.0341(4) Uani 1 1 d . . . . .
H4 H 0.6624 0.4527 0.5313 0.041 Uiso 1 1 calc R U . . .
C5 C 0.62442(7) 0.38178(7) 0.50592(6) 0.0320(4) Uani 1 1 d . . . . .
C6 C 0.59014(7) 0.41406(7) 0.47465(6) 0.0319(4) Uani 1 1 d . . . . .
C7 C 0.58749(7) 0.47651(7) 0.47511(6) 0.0343(4) Uani 1 1 d . . . . .
H7 H 0.6069 0.4972 0.4969 0.041 Uiso 1 1 calc R U . . .
C8 C 0.55739(7) 0.50854(7) 0.44472(7) 0.0341(4) Uani 1 1 d . . . . .
C9 C 0.52686(7) 0.47706(7) 0.41197(7) 0.0338(4) Uani 1 1 d . . . . .
C10 C 0.52829(7) 0.41535(8) 0.41214(7) 0.0345(4) Uani 1 1 d . . . . .
H10 H 0.5079 0.3948 0.3911 0.041 Uiso 1 1 calc R U . . .
C11 C 0.55933(7) 0.38249(7) 0.44293(6) 0.0327(4) Uani 1 1 d . . . . .
C12 C 0.55974(7) 0.31740(7) 0.44285(6) 0.0336(4) Uani 1 1 d . . . . .
C13 C 0.53262(7) 0.28398(7) 0.40959(7) 0.0362(5) Uani 1 1 d . . . . .
H13 H 0.5148 0.3042 0.3864 0.043 Uiso 1 1 calc R U . . .
C14 C 0.53118(8) 0.22231(8) 0.40976(7) 0.0382(5) Uani 1 1 d . . . . .
C15 C 0.55815(8) 0.19129(8) 0.44522(7) 0.0404(5) Uani 1 1 d . . . . .
C16 C 0.58558(8) 0.22402(8) 0.47757(7) 0.0391(5) Uani 1 1 d . . . . .
H16 H 0.6031 0.2036 0.5008 0.047 Uiso 1 1 calc R U . . .
C17 C 0.58827(7) 0.28648(7) 0.47698(6) 0.0344(4) Uani 1 1 d . . . . .
C18 C 0.62192(7) 0.31918(7) 0.50851(6) 0.0325(4) Uani 1 1 d . . . . .
C19 C 0.72101(7) 0.28398(8) 0.60046(7) 0.0367(4) Uani 1 1 d . . . . .
C20 C 0.70172(9) 0.25112(10) 0.63346(9) 0.0506(6) Uani 1 1 d . . . . .
H20 H 0.6685 0.2510 0.6347 0.061 Uiso 1 1 calc R U . . .
C21 C 0.73066(9) 0.21790(11) 0.66512(9) 0.0558(6) Uani 1 1 d . . . . .
C22 C 0.78002(9) 0.21668(10) 0.66130(8) 0.0482(5) Uani 1 1 d . . . . .
C23 C 0.80008(10) 0.24655(13) 0.62708(9) 0.0611(7) Uani 1 1 d . . . . .
C24 C 0.76994(9) 0.28176(12) 0.59756(9) 0.0540(6) Uani 1 1 d . . . . .
H24 H 0.7833 0.3041 0.5756 0.065 Uiso 1 1 calc R U . . .
C25 C 0.70702(12) 0.18562(19) 0.70169(15) 0.1002(15) Uani 1 1 d . . . . .
H25A H 0.7145 0.1439 0.7006 0.120 Uiso 1 1 calc R U . . .
H25B H 0.6727 0.1910 0.6972 0.120 Uiso 1 1 calc R U . . .
H25C H 0.7188 0.2014 0.7305 0.120 Uiso 1 1 calc R U . . .
C26 C 0.85265(12) 0.2415(2) 0.61966(15) 0.1029(15) Uani 1 1 d . . . . .
H26A H 0.8603 0.2006 0.6139 0.124 Uiso 1 1 calc R U . . .
H26B H 0.8719 0.2550 0.6460 0.124 Uiso 1 1 calc R U . . .
H26C H 0.8593 0.2655 0.5943 0.124 Uiso 1 1 calc R U . . .
C27 C 0.81256(9) 0.18156(12) 0.69407(9) 0.0545(6) Uani 1 1 d . . . . .
C28 C 0.72797(7) 0.41871(8) 0.59351(7) 0.0369(4) Uani 1 1 d . . . . .
C29 C 0.73348(8) 0.41111(9) 0.63976(7) 0.0430(5) Uani 1 1 d . . . . .
H29 H 0.7155 0.3820 0.6528 0.052 Uiso 1 1 calc R U . . .
C30 C 0.76531(9) 0.44590(10) 0.66715(8) 0.0495(6) Uani 1 1 d . . . . .
C31 C 0.79180(8) 0.48983(9) 0.64743(8) 0.0456(5) Uani 1 1 d . . . . .
C32 C 0.78687(8) 0.49898(9) 0.60081(8) 0.0435(5) Uani 1 1 d . . . . .
C33 C 0.75471(8) 0.46256(9) 0.57468(7) 0.0404(5) Uani 1 1 d . . . . .
H33 H 0.7511 0.4679 0.5436 0.049 Uiso 1 1 calc R U . . .
C34 C 0.76994(14) 0.43402(15) 0.71706(9) 0.0776(10) Uani 1 1 d . . . . .
H34A H 0.8031 0.4264 0.7272 0.093 Uiso 1 1 calc R U . . .
H34B H 0.7508 0.3999 0.7233 0.093 Uiso 1 1 calc R U . . .
H34C H 0.7589 0.4681 0.7326 0.093 Uiso 1 1 calc R U . . .
C35 C 0.81489(10) 0.54558(12) 0.57779(9) 0.0594(7) Uani 1 1 d . . . . .
H35A H 0.8487 0.5363 0.5819 0.071 Uiso 1 1 calc R U . . .
H35B H 0.8094 0.5839 0.5906 0.071 Uiso 1 1 calc R U . . .
H35C H 0.8044 0.5462 0.5462 0.071 Uiso 1 1 calc R U . . .
C37 C 0.56063(7) 0.57488(8) 0.44624(7) 0.0361(4) Uani 1 1 d . . . . .
C38 C 0.55992(8) 0.60441(9) 0.48691(8) 0.0427(5) Uani 1 1 d . . . . .
H38 H 0.5559 0.5826 0.5128 0.051 Uiso 1 1 calc R U . . .
C39 C 0.56505(9) 0.66603(9) 0.49006(9) 0.0483(5) Uani 1 1 d . . . . .
C40 C 0.56983(9) 0.69800(8) 0.45060(9) 0.0490(6) Uani 1 1 d . . . . .
C41 C 0.57192(10) 0.66939(9) 0.40933(8) 0.0526(6) Uani 1 1 d . . . . .
C42 C 0.56717(8) 0.60780(8) 0.40806(7) 0.0435(5) Uani 1 1 d . . . . .
H42 H 0.5684 0.5881 0.3808 0.052 Uiso 1 1 calc R U . . .
C43 C 0.56673(15) 0.69526(12) 0.53553(11) 0.0798(10) Uani 1 1 d . . . . .
H43A H 0.5617 0.6658 0.5579 0.096 Uiso 1 1 calc R U . . .
H43B H 0.5419 0.7250 0.5352 0.096 Uiso 1 1 calc R U . . .
H43C H 0.5977 0.7136 0.5424 0.096 Uiso 1 1 calc R U . . .
C44 C 0.57895(18) 0.70227(12) 0.36620(11) 0.0912(13) Uani 1 1 d . . . . .
H44A H 0.6087 0.7241 0.3698 0.109 Uiso 1 1 calc R U . . .
H44B H 0.5526 0.7294 0.3594 0.109 Uiso 1 1 calc R U . . .
H44C H 0.5800 0.6742 0.3420 0.109 Uiso 1 1 calc R U . . .
C46 C 0.49403(7) 0.50834(8) 0.37740(7) 0.0365(4) Uani 1 1 d . . . . .
C47 C 0.46511(7) 0.55513(8) 0.38941(7) 0.0380(4) Uani 1 1 d . . . . .
H47 H 0.4655 0.5658 0.4196 0.046 Uiso 1 1 calc R U . . .
C48 C 0.43555(8) 0.58639(9) 0.35719(8) 0.0415(5) Uani 1 1 d . . . . .
C49 C 0.43415(8) 0.56846(9) 0.31199(7) 0.0424(5) Uani 1 1 d . . . . .
C50 C 0.46298(9) 0.52107(10) 0.29902(8) 0.0487(6) Uani 1 1 d . . . . .
C51 C 0.49264(8) 0.49211(9) 0.33254(7) 0.0448(5) Uani 1 1 d . . . . .
H51 H 0.5121 0.4609 0.3245 0.054 Uiso 1 1 calc R U . . .
C52 C 0.40839(11) 0.63919(12) 0.37281(10) 0.0605(7) Uani 1 1 d . . . . .
H52A H 0.4193 0.6479 0.4036 0.073 Uiso 1 1 calc R U . . .
H52B H 0.3745 0.6303 0.3705 0.073 Uiso 1 1 calc R U . . .
H52C H 0.4140 0.6731 0.3544 0.073 Uiso 1 1 calc R U . . .
C54 C 0.46413(13) 0.50020(15) 0.25133(9) 0.0736(9) Uani 1 1 d . . . . .
H54A H 0.4851 0.4664 0.2507 0.088 Uiso 1 1 calc R U . . .
H54B H 0.4758 0.5317 0.2335 0.088 Uiso 1 1 calc R U . . .
H54C H 0.4322 0.4892 0.2393 0.088 Uiso 1 1 calc R U . . .
C55 C 0.50085(8) 0.19145(8) 0.37301(7) 0.0414(5) Uani 1 1 d . . . . .
C56 C 0.50731(8) 0.20339(8) 0.32835(7) 0.0434(5) Uani 1 1 d . . . . .
H56 H 0.5311 0.2304 0.3219 0.052 Uiso 1 1 calc R U . . .
C57 C 0.47934(9) 0.17624(9) 0.29291(8) 0.0473(6) Uani 1 1 d . . . . .
C58 C 0.44386(10) 0.13628(9) 0.30324(8) 0.0520(6) Uani 1 1 d . . . . .
C59 C 0.43570(10) 0.12392(10) 0.34809(9) 0.0580(7) Uani 1 1 d . . . . .
C60 C 0.46481(10) 0.15188(9) 0.38263(8) 0.0515(6) Uani 1 1 d . . . . .
H60 H 0.4600 0.1439 0.4125 0.062 Uiso 1 1 calc R U . . .
C61 C 0.48829(11) 0.19135(12) 0.24517(9) 0.0614(7) Uani 1 1 d . . . . .
H61A H 0.5163 0.2162 0.2453 0.074 Uiso 1 1 calc R U . . .
H61B H 0.4608 0.2121 0.2309 0.074 Uiso 1 1 calc R U . . .
H61C H 0.4934 0.1554 0.2289 0.074 Uiso 1 1 calc R U . . .
C62 C 0.39683(14) 0.08205(16) 0.36023(11) 0.0907(13) Uani 1 1 d . . . . .
H62A H 0.3929 0.0857 0.3917 0.109 Uiso 1 1 calc R U . . .
H62B H 0.4057 0.0419 0.3537 0.109 Uiso 1 1 calc R U . . .
H62C H 0.3670 0.0919 0.3430 0.109 Uiso 1 1 calc R U . . .
C64 C 0.56165(9) 0.12519(8) 0.44704(7) 0.0451(6) Uani 1 1 d . . . . .
C65 C 0.56939(10) 0.09217(9) 0.40915(8) 0.0547(7) Uani 1 1 d . . . . .
H65 H 0.5712 0.1118 0.3819 0.066 Uiso 1 1 calc R U . . .
C66 C 0.57459(12) 0.03058(10) 0.41061(9) 0.0659(8) Uani 1 1 d . . . . .
C67 C 0.57113(11) 0.00185(9) 0.45212(9) 0.0591(7) Uani 1 1 d . . . . .
C68 C 0.56428(10) 0.03401(9) 0.49106(8) 0.0526(6) Uani 1 1 d . . . . .
C69 C 0.55942(9) 0.09576(8) 0.48780(8) 0.0477(6) Uani 1 1 d . . . . .
H69 H 0.5546 0.1177 0.5134 0.057 Uiso 1 1 calc R U . . .
C70 C 0.5829(2) -0.00181(12) 0.36787(11) 0.1015(15) Uani 1 1 d . . . . .
H70A H 0.5856 0.0265 0.3441 0.122 Uiso 1 1 calc R U . . .
H70B H 0.5563 -0.0281 0.3598 0.122 Uiso 1 1 calc R U . . .
H70C H 0.6122 -0.0246 0.3724 0.122 Uiso 1 1 calc R U . . .
C71 C 0.56294(13) 0.00514(10) 0.53664(9) 0.0662(8) Uani 1 1 d . . . . .
H71A H 0.5566 0.0349 0.5584 0.079 Uiso 1 1 calc R U . . .
H71B H 0.5935 -0.0134 0.5453 0.079 Uiso 1 1 calc R U . . .
H71C H 0.5379 -0.0244 0.5351 0.079 Uiso 1 1 calc R U . . .
C73 C 0.9269(3) 0.3500(3) 0.7874(3) 0.140(2) Uani 1 1 d . . . . .
C74 C 0.9352(4) 0.4060(3) 0.8033(3) 0.209(5) Uani 1 1 d . . . . .
H74 H 0.9309 0.4386 0.7841 0.250 Uiso 1 1 calc R U . . .
C75 C 0.9500(6) 0.4139(5) 0.8479(4) 0.269(7) Uani 1 1 d . . . . .
H75 H 0.9577 0.4517 0.8591 0.323 Uiso 1 1 calc R U . . .
C76 C 0.9533(6) 0.3648(4) 0.8762(4) 0.264(7) Uani 1 1 d . . . . .
H76 H 0.9598 0.3715 0.9069 0.317 Uiso 1 1 calc R U . . .
C77 C 0.9480(3) 0.3110(3) 0.8628(3) 0.162(3) Uani 1 1 d . . . . .
H77 H 0.9539 0.2793 0.8826 0.194 Uiso 1 1 calc R U . . .
C78 C 0.9331(2) 0.3014(3) 0.8178(2) 0.132(2) Uani 1 1 d . . . . .
H78 H 0.9272 0.2628 0.8074 0.158 Uiso 1 1 calc R U . . .
C79 C 0.9110(2) 0.3383(2) 0.7402(2) 0.1197(17) Uani 1 1 d . . . . .
C80 C 0.8874(3) 0.3777(3) 0.6669(2) 0.149(2) Uani 1 1 d . . . . .
H80A H 0.8599 0.3518 0.6647 0.179 Uiso 1 1 calc R U . . .
H80B H 0.9126 0.3603 0.6513 0.179 Uiso 1 1 calc R U . . .
H80C H 0.8785 0.4156 0.6537 0.179 Uiso 1 1 calc R U . . .

loop_
_atom_site_aniso_label
_atom_site_aniso_U_11
_atom_site_aniso_U_22
_atom_site_aniso_U_33
_atom_site_aniso_U_23
_atom_site_aniso_U_13
_atom_site_aniso_U_12
O1 0.184(3) 0.135(3) 0.0763(16) -0.0126(15) -0.0620(19) 0.114(3)
O2 0.1079(19) 0.149(3) 0.0592(13) 0.0281(14) -0.0192(12) 0.0672(19)
C36 0.0703(18) 0.0421(13) 0.0565(14) -0.0021(11) -0.0334(13) -0.0147(12)
O3 0.077(3) 0.040(2) 0.093(3) -0.011(2) -0.063(3) -0.001(2)
O4 0.068(2) 0.0304(18) 0.063(2) -0.0051(16) -0.039(2) -0.0157(16)
O5 0.072(2) 0.082(3) 0.099(3) -0.048(2) -0.034(2) -0.008(2)
O6 0.0559(19) 0.066(2) 0.0597(19) -0.0129(17) -0.0210(15) -0.0208(16)
C45 0.0810(18) 0.0149(10) 0.0843(18) 0.0015(10) -0.0249(15) -0.0003(11)
O7 0.124(4) 0.0185(17) 0.138(5) 0.004(2) -0.080(4) -0.007(2)
O8 0.118(4) 0.0134(15) 0.131(4) 0.004(2) -0.071(3) 0.0090(18)
O9 0.091(3) 0.0165(14) 0.128(4) -0.0011(19) 0.015(3) 0.0058(16)
O10 0.073(2) 0.0185(14) 0.111(3) 0.0062(17) -0.004(2) -0.0078(14)
C53 0.0529(13) 0.0428(12) 0.0514(13) 0.0130(10) -0.0213(11) 0.0113(10)
O11 0.0516(15) 0.104(3) 0.0541(15) 0.0358(16) -0.0085(12) 0.0344(16)
O12 0.0552(15) 0.0611(16) 0.0423(13) 0.0184(11) -0.0136(11) 0.0224(13)
O13 0.123(6) 0.038(3) 0.095(5) 0.015(3) -0.067(4) 0.018(3)
O14 0.124(6) 0.050(3) 0.103(5) 0.003(3) -0.084(5) 0.014(4)
C63 0.0823(19) 0.0392(13) 0.0596(16) 0.0005(12) -0.0401(14) -0.0217(12)
O15 0.068(2) 0.084(3) 0.082(3) -0.043(3) -0.027(2) -0.017(2)
O16 0.064(2) 0.072(2) 0.093(3) -0.032(2) -0.043(2) 0.0030(19)
O17 0.102(3) 0.0256(18) 0.089(3) -0.0070(19) -0.067(3) -0.0128(19)
O18 0.095(3) 0.0331(18) 0.062(2) 0.0085(17) -0.055(2) -0.0231(19)
C72 0.111(2) 0.0168(10) 0.0661(16) 0.0003(10) -0.0327(16) 0.0017(13)
O19 0.110(4) 0.0125(14) 0.090(3) -0.0047(16) -0.040(3) -0.0016(17)
O20 0.150(5) 0.0135(16) 0.118(4) 0.003(2) -0.080(4) 0.008(2)
O21 0.094(3) 0.0202(15) 0.097(3) 0.0001(16) 0.001(2) -0.0051(16)
O22 0.088(3) 0.0162(13) 0.119(3) 0.0062(16) 0.007(2) 0.0049(15)
O23 0.162(4) 0.097(3) 0.172(4) 0.002(2) 0.006(3) 0.021(2)
O24 0.189(4) 0.093(2) 0.155(3) -0.001(2) 0.071(3) -0.013(2)
C1 0.0431(10) 0.0129(7) 0.0406(10) 0.0024(7) -0.0254(8) 0.0016(7)
C2 0.0396(10) 0.0173(8) 0.0381(9) 0.0020(7) -0.0222(8) 0.0016(7)
C3 0.0406(10) 0.0195(8) 0.0371(9) 0.0010(7) -0.0236(8) -0.0040(7)
C4 0.0435(10) 0.0140(7) 0.0394(9) 0.0024(7) -0.0248(8) -0.0023(7)
C5 0.0409(10) 0.0131(8) 0.0367(9) 0.0016(6) -0.0242(8) -0.0005(6)
C6 0.0409(10) 0.0120(8) 0.0379(9) 0.0015(6) -0.0234(8) 0.0008(6)
C7 0.0445(10) 0.0123(8) 0.0406(10) -0.0005(6) -0.0255(8) -0.0014(7)
C8 0.0422(10) 0.0123(8) 0.0429(10) 0.0020(7) -0.0222(8) 0.0001(7)
C9 0.0402(10) 0.0141(8) 0.0420(10) 0.0016(7) -0.0235(8) 0.0031(7)
C10 0.0421(10) 0.0139(8) 0.0415(10) 0.0007(7) -0.0277(8) 0.0004(7)
C11 0.0403(10) 0.0123(8) 0.0400(10) 0.0020(6) -0.0250(8) 0.0001(6)
C12 0.0413(10) 0.0125(8) 0.0415(10) 0.0016(7) -0.0255(8) -0.0006(6)
C13 0.0458(10) 0.0140(8) 0.0424(10) 0.0016(7) -0.0298(8) -0.0003(7)
C14 0.0494(11) 0.0138(8) 0.0450(10) -0.0005(7) -0.0297(9) -0.0031(7)
C15 0.0561(12) 0.0121(8) 0.0462(11) 0.0011(7) -0.0316(9) -0.0011(7)
C16 0.0529(11) 0.0118(8) 0.0456(11) 0.0020(7) -0.0321(9) 0.0003(7)
C17 0.0437(10) 0.0128(8) 0.0411(10) 0.0007(7) -0.0265(8) -0.0004(7)
C18 0.0412(10) 0.0137(8) 0.0376(9) 0.0010(6) -0.0243(8) 0.0007(7)
C19 0.0431(10) 0.0203(8) 0.0413(10) 0.0019(7) -0.0246(8) 0.0012(7)
C20 0.0444(11) 0.0395(11) 0.0625(14) 0.0196(10) -0.0236(10) -0.0002(9)
C21 0.0526(13) 0.0448(13) 0.0649(15) 0.0247(11) -0.0230(11) 0.0021(10)
C22 0.0539(13) 0.0385(11) 0.0469(12) 0.0077(9) -0.0232(10) 0.0098(9)
C23 0.0500(13) 0.0696(17) 0.0589(15) 0.0193(13) -0.0202(11) 0.0131(12)
C24 0.0470(12) 0.0574(14) 0.0536(13) 0.0198(11) -0.0169(10) 0.0062(10)
C25 0.0636(18) 0.111(3) 0.122(3) 0.081(3) -0.0145(19) 0.0101(18)
C26 0.0602(19) 0.144(4) 0.102(3) 0.058(3) -0.0101(18) 0.025(2)
C27 0.0565(14) 0.0495(13) 0.0523(14) 0.0115(11) -0.0223(11) 0.0153(11)
C28 0.0437(10) 0.0201(8) 0.0412(10) -0.0001(7) -0.0258(8) -0.0014(7)
C29 0.0540(12) 0.0268(9) 0.0426(11) 0.0048(8) -0.0248(9) -0.0061(8)
C30 0.0652(14) 0.0332(10) 0.0435(11) 0.0007(8) -0.0302(10) -0.0054(10)
C31 0.0513(12) 0.0291(10) 0.0501(12) -0.0046(8) -0.0287(10) -0.0055(8)
C32 0.0461(11) 0.0292(10) 0.0508(12) -0.0044(8) -0.0191(9) -0.0077(8)
C33 0.0456(11) 0.0305(9) 0.0408(10) -0.0024(8) -0.0191(9) -0.0051(8)
C34 0.113(3) 0.0645(18) 0.0468(14) 0.0080(12) -0.0384(15) -0.0280(17)
C35 0.0674(16) 0.0491(14) 0.0589(14) -0.0068(11) -0.0091(12) -0.0246(12)
C37 0.0406(10) 0.0136(8) 0.0487(11) 0.0023(7) -0.0241(8) 0.0019(7)
C38 0.0531(12) 0.0184(9) 0.0541(12) -0.0018(8) -0.0078(9) -0.0034(8)
C39 0.0578(13) 0.0175(9) 0.0678(15) -0.0060(9) -0.0032(11) -0.0024(8)
C40 0.0604(13) 0.0120(9) 0.0692(15) 0.0014(8) -0.0227(11) 0.0008(8)
C41 0.0742(16) 0.0180(9) 0.0588(14) 0.0093(9) -0.0301(12) -0.0023(9)
C42 0.0591(13) 0.0177(9) 0.0476(11) 0.0034(8) -0.0284(10) -0.0008(8)
C43 0.128(3) 0.0313(12) 0.084(2) -0.0217(13) 0.032(2) -0.0217(15)
C44 0.174(4) 0.0296(12) 0.0618(17) 0.0144(12) -0.032(2) -0.0191(17)
C46 0.0433(10) 0.0168(8) 0.0441(10) 0.0047(7) -0.0248(8) 0.0007(7)
C47 0.0411(10) 0.0246(9) 0.0440(11) 0.0045(8) -0.0196(8) 0.0038(7)
C48 0.0424(11) 0.0286(9) 0.0498(11) 0.0102(8) -0.0153(9) 0.0068(8)
C49 0.0440(11) 0.0318(10) 0.0469(11) 0.0112(8) -0.0209(9) 0.0075(8)
C50 0.0573(13) 0.0366(11) 0.0466(12) 0.0034(9) -0.0256(10) 0.0108(9)
C51 0.0545(12) 0.0265(9) 0.0477(11) 0.0002(8) -0.0256(10) 0.0110(9)
C52 0.0659(16) 0.0512(14) 0.0611(15) 0.0097(12) -0.0118(12) 0.0282(12)
C54 0.094(2) 0.0702(18) 0.0495(14) -0.0030(13) -0.0314(14) 0.0373(16)
C55 0.0548(12) 0.0133(8) 0.0490(11) 0.0008(7) -0.0335(9) -0.0021(7)
C56 0.0527(12) 0.0201(8) 0.0508(12) -0.0023(8) -0.0296(10) -0.0040(8)
C57 0.0611(13) 0.0248(9) 0.0489(12) -0.0038(8) -0.0323(10) -0.0032(9)
C58 0.0678(15) 0.0256(9) 0.0542(13) 0.0014(9) -0.0396(11) -0.0104(9)
C59 0.0727(16) 0.0304(11) 0.0622(14) 0.0083(10) -0.0404(13) -0.0209(10)
C60 0.0699(15) 0.0260(10) 0.0508(13) 0.0069(8) -0.0360(11) -0.0128(9)
C61 0.0751(17) 0.0511(14) 0.0519(14) -0.0057(11) -0.0272(12) -0.0157(12)
C62 0.113(3) 0.073(2) 0.0750(19) 0.0262(16) -0.0502(19) -0.058(2)
C64 0.0640(13) 0.0120(8) 0.0513(12) 0.0000(7) -0.0363(10) -0.0026(8)
C65 0.0902(18) 0.0167(9) 0.0493(12) 0.0013(8) -0.0348(12) 0.0009(10)
C66 0.116(2) 0.0169(10) 0.0565(14) -0.0026(9) -0.0364(15) 0.0036(11)
C67 0.0953(19) 0.0124(9) 0.0613(14) 0.0001(9) -0.0371(13) 0.0003(10)
C68 0.0757(16) 0.0160(9) 0.0590(13) 0.0045(8) -0.0319(12) -0.0034(9)
C69 0.0692(14) 0.0157(9) 0.0513(12) 0.0008(8) -0.0309(11) -0.0024(8)
C70 0.209(5) 0.0277(12) 0.0604(17) -0.0082(12) -0.027(2) 0.0146(19)
C71 0.108(2) 0.0218(10) 0.0626(15) 0.0096(10) -0.0244(15) -0.0055(12)
C73 0.181(6) 0.099(4) 0.147(5) -0.024(4) 0.063(5) -0.010(4)
C74 0.379(15) 0.097(4) 0.166(7) -0.015(5) 0.106(8) -0.018(6)
C75 0.51(2) 0.148(8) 0.163(8) -0.020(7) 0.130(11) 0.031(10)
C76 0.53(2) 0.117(6) 0.164(8) -0.011(6) 0.108(11) 0.021(10)
C77 0.230(8) 0.125(5) 0.134(5) -0.040(4) 0.039(5) -0.014(5)
C78 0.148(5) 0.090(3) 0.165(6) 0.000(4) 0.055(4) 0.014(3)
C79 0.133(4) 0.076(3) 0.155(5) -0.004(3) 0.042(4) 0.007(3)
C80 0.180(6) 0.129(5) 0.149(5) -0.005(4) 0.062(5) 0.025(4)

loop_
_atom_type_symbol
_atom_type_description
_atom_type_scat_dispersion_real
_atom_type_scat_dispersion_imag
_atom_type_scat_source
C C 0.0181 0.0091
;
International Tables for Crystallography
(Vol. C, Tables 4.2.6.8 and 6.1.1.4)
;
H H 0.0000 0.0000
;
International Tables for Crystallography
(Vol. C, Table 6.1.1.4)
;
O O 0.0492 0.0322
;
International Tables for Crystallography
(Vol. C, Tables 4.2.6.8 and 6.1.1.4)
;

loop_
_geom_angle_atom_site_label_1
_geom_angle_atom_site_label_2
_geom_angle_atom_site_label_3
_geom_angle
C27 O1 H1O 109.5
O4 C36 O3 121.1(3)
O6 C36 O5 121.2(3)
O6 C36 C31 127.4(3)
O4 C36 C31 122.0(2)
O3 C36 C31 115.0(2)
O5 C36 C31 111.2(3)
C36 O4 H4O 109.5
C36 O5 H5O 109.5
O9 C45 O10 122.4(3)
O7 C45 O8 122.2(3)
O7 C45 C40 124.2(3)
O9 C45 C40 118.4(3)
O10 C45 C40 119.1(3)
O8 C45 C40 112.0(2)
C45 O8 H8O 109.5
C45 O9 H9O 109.5
O11 C53 O12 122.0(2)
O14 C53 O13 122.5(4)
O14 C53 C49 121.7(3)
O11 C53 C49 119.7(2)
O12 C53 C49 118.0(2)
O13 C53 C49 115.8(3)
C53 O11 H11O 109.5
C53 O13 H13O 109.5
O15 C63 O16 123.1(3)
O18 C63 O17 119.2(3)
O18 C63 C58 127.5(3)
O15 C63 C58 121.6(3)
O16 C63 C58 115.2(3)
O17 C63 C58 111.1(2)
C63 O15 H15O 109.5
C63 O17 H17O 109.5
O20 C72 O19 120.3(3)
O21 C72 O22 122.2(3)
O21 C72 C67 122.2(4)
O20 C72 C67 121.0(3)
O19 C72 C67 115.7(3)
O22 C72 C67 115.5(3)
C72 O20 H20O 109.5
C72 O22 H22O 109.5
C79 O24 C80 117.3(5)
C2 C1 C18 122.73(16)
C2 C1 H1 118.6
C18 C1 H1 118.6
C1 C2 C3 119.27(14)
C1 C2 C19 118.04(15)
C3 C2 C19 122.69(15)
C4 C3 C2 118.17(15)
C4 C3 C28 118.71(15)
C2 C3 C28 123.01(15)
C3 C4 C5 123.09(15)
C3 C4 H4 118.5
C5 C4 H4 118.5
C4 C5 C18 118.55(14)
C4 C5 C6 121.70(15)
C18 C5 C6 119.75(14)
C7 C6 C11 118.68(15)
C7 C6 C5 121.33(15)
C11 C6 C5 119.98(15)
C8 C7 C6 122.93(15)
C8 C7 H7 118.5
C6 C7 H7 118.5
C7 C8 C9 118.74(15)
C7 C8 C37 117.97(15)
C9 C8 C37 123.20(15)
C10 C9 C8 118.63(15)
C10 C9 C46 119.31(15)
C8 C9 C46 122.05(15)
C9 C10 C11 122.76(15)
C9 C10 H10 118.6
C11 C10 H10 118.6
C6 C11 C10 118.21(15)
C6 C11 C12 120.00(14)
C10 C11 C12 121.79(14)
C13 C12 C17 118.36(15)
C13 C12 C11 122.05(14)
C17 C12 C11 119.59(14)
C14 C13 C12 122.98(15)
C14 C13 H13 118.5
C12 C13 H13 118.5
C13 C14 C15 118.63(15)
C13 C14 C55 118.44(15)
C15 C14 C55 122.93(15)
C16 C15 C14 118.54(16)
C16 C15 C64 118.28(15)
C14 C15 C64 122.97(15)
C15 C16 C17 123.20(16)
C15 C16 H16 118.4
C17 C16 H16 118.4
C16 C17 C12 118.17(15)
C16 C17 C18 121.67(15)
C12 C17 C18 120.02(15)
C1 C18 C5 118.12(14)
C1 C18 C17 121.98(15)
C5 C18 C17 119.82(14)
C24 C19 C20 118.69(18)
C24 C19 C2 121.27(19)
C20 C19 C2 120.03(19)
C19 C20 C21 122.0(2)
C19 C20 H20 119.0
C21 C20 H20 119.0
C22 C21 C20 117.8(2)
C22 C21 C25 123.4(2)
C20 C21 C25 118.8(2)
C23 C22 C21 121.45(19)
C23 C22 C27 118.5(2)
C21 C22 C27 120.1(2)
C22 C23 C24 118.5(2)
C22 C23 C26 122.5(2)
C24 C23 C26 118.9(3)
C19 C24 C23 121.3(2)
C19 C24 H24 119.3
C23 C24 H24 119.3
C21 C25 H25A 109.5
C21 C25 H25B 109.5
H25A C25 H25B 109.5
C21 C25 H25C 109.5
H25A C25 H25C 109.5
H25B C25 H25C 109.5
C23 C26 H26A 109.5
C23 C26 H26B 109.5
H26A C26 H26B 109.5
C23 C26 H26C 109.5
H26A C26 H26C 109.5
H26B C26 H26C 109.5
O1 C27 O2 121.4(2)
O1 C27 C22 120.7(2)
O2 C27 C22 117.9(2)
C29 C28 C33 118.56(17)
C29 C28 C3 121.48(18)
C33 C28 C3 119.92(17)
C28 C29 C30 121.5(2)
C28 C29 H29 119.2
C30 C29 H29 119.2
C29 C30 C31 118.9(2)
C29 C30 C34 118.3(2)
C31 C30 C34 122.8(2)
C30 C31 C32 121.07(18)
C30 C31 C36 118.9(2)
C32 C31 C36 120.0(2)
C33 C32 C31 117.9(2)
C33 C32 C35 119.0(2)
C31 C32 C35 123.16(18)
C28 C33 C32 122.1(2)
C28 C33 H33 119.0
C32 C33 H33 119.0
C30 C34 H34A 109.5
C30 C34 H34B 109.5
H34A C34 H34B 109.5
C30 C34 H34C 109.5
H34A C34 H34C 109.5
H34B C34 H34C 109.5
C32 C35 H35A 109.5
C32 C35 H35B 109.5
H35A C35 H35B 109.5
C32 C35 H35C 109.5
H35A C35 H35C 109.5
H35B C35 H35C 109.5
C42 C37 C38 118.64(17)
C42 C37 C8 121.33(19)
C38 C37 C8 119.92(18)
C37 C38 C39 121.7(2)
C37 C38 H38 119.2
C39 C38 H38 119.2
C38 C39 C40 118.1(2)
C38 C39 C43 119.3(2)
C40 C39 C43 122.6(2)
C41 C40 C39 121.53(18)
C41 C40 C45 119.3(2)
C39 C40 C45 119.2(2)
C42 C41 C40 118.1(2)
C42 C41 C44 118.8(2)
C40 C41 C44 123.1(2)
C37 C42 C41 121.9(2)
C37 C42 H42 119.0
C41 C42 H42 119.0
C39 C43 H43A 109.5
C39 C43 H43B 109.5
H43A C43 H43B 109.5
C39 C43 H43C 109.5
H43A C43 H43C 109.5
H43B C43 H43C 109.5
C41 C44 H44A 109.5
C41 C44 H44B 109.5
H44A C44 H44B 109.5
C41 C44 H44C 109.5
H44A C44 H44C 109.5
H44B C44 H44C 109.5
C51 C46 C47 118.88(17)
C51 C46 C9 120.38(18)
C47 C46 C9 120.73(18)
C46 C47 C48 121.4(2)
C46 C47 H47 119.3
C48 C47 H47 119.3
C47 C48 C49 118.63(19)
C47 C48 C52 117.7(2)
C49 C48 C52 123.64(18)
C48 C49 C50 120.98(17)
C48 C49 C53 119.0(2)
C50 C49 C53 120.0(2)
C51 C50 C49 118.0(2)
C51 C50 C54 118.0(2)
C49 C50 C54 123.99(19)
C46 C51 C50 122.1(2)
C46 C51 H51 119.0
C50 C51 H51 119.0
C48 C52 H52A 109.5
C48 C52 H52B 109.5
H52A C52 H52B 109.5
C48 C52 H52C 109.5
H52A C52 H52C 109.5
H52B C52 H52C 109.5
C50 C54 H54A 109.5
C50 C54 H54B 109.5
H54A C54 H54B 109.5
C50 C54 H54C 109.5
H54A C54 H54C 109.5
H54B C54 H54C 109.5
C56 C55 C60 118.85(18)
C56 C55 C14 120.08(19)
C60 C55 C14 121.0(2)
C55 C56 C57 122.1(2)
C55 C56 H56 119.0
C57 C56 H56 119.0
C58 C57 C56 118.2(2)
C58 C57 C61 122.55(19)
C56 C57 C61 119.3(2)
C57 C58 C59 121.31(18)
C57 C58 C63 119.4(2)
C59 C58 C63 119.2(2)
C60 C59 C58 118.6(2)
C60 C59 C62 119.0(3)
C58 C59 C62 122.5(2)
C55 C60 C59 121.0(2)
C55 C60 H60 119.5
C59 C60 H60 119.5
C57 C61 H61A 109.5
C57 C61 H61B 109.5
H61A C61 H61B 109.5
C57 C61 H61C 109.5
H61A C61 H61C 109.5
H61B C61 H61C 109.5
C59 C62 H62A 109.5
C59 C62 H62B 109.5
H62A C62 H62B 109.5
C59 C62 H62C 109.5
H62A C62 H62C 109.5
H62B C62 H62C 109.5
C65 C64 C69 118.84(18)
C65 C64 C15 121.2(2)
C69 C64 C15 119.8(2)
C64 C65 C66 122.0(2)
C64 C65 H65 119.0
C66 C65 H65 119.0
C65 C66 C67 117.9(2)
C65 C66 C70 118.5(2)
C67 C66 C70 123.6(2)
C68 C67 C66 121.40(19)
C68 C67 C72 119.6(2)
C66 C67 C72 119.0(2)
C69 C68 C67 118.4(2)
C69 C68 C71 118.6(2)
C67 C68 C71 122.97(19)
C64 C69 C68 121.4(2)
C64 C69 H69 119.3
C68 C69 H69 119.3
C66 C70 H70A 109.5
C66 C70 H70B 109.5
H70A C70 H70B 109.5
C66 C70 H70C 109.5
H70A C70 H70C 109.5
H70B C70 H70C 109.5
C68 C71 H71A 109.5
C68 C71 H71B 109.5
H71A C71 H71B 109.5
C68 C71 H71C 109.5
H71A C71 H71C 109.5
H71B C71 H71C 109.5
C74 C73 C78 118.9(8)
C74 C73 C79 122.0(7)
C78 C73 C79 119.1(6)
C73 C74 C75 119.0(9)
C73 C74 H74 120.5
C75 C74 H74 120.5
C74 C75 C76 119.1(10)
C74 C75 H75 120.5
C76 C75 H75 120.5
C77 C76 C75 124.3(10)
C77 C76 H76 117.8
C75 C76 H76 117.8
C76 C77 C78 117.7(9)
C76 C77 H77 121.1
C78 C77 H77 121.1
C77 C78 C73 120.6(6)
C77 C78 H78 119.7
C73 C78 H78 119.7
O23 C79 O24 121.6(6)
O23 C79 C73 124.0(6)
O24 C79 C73 114.4(5)
O24 C80 H80A 109.5
O24 C80 H80B 109.5
H80A C80 H80B 109.5
O24 C80 H80C 109.5
H80A C80 H80C 109.5
H80B C80 H80C 109.5

loop_
_geom_bond_atom_site_label_1
_geom_bond_atom_site_label_2
_geom_bond_distance
O1 C27 1.225(4)
O1 H1O 0.8200
O2 C27 1.241(4)
C36 O6 1.127(4)
C36 O4 1.203(4)
C36 O3 1.326(5)
C36 O5 1.407(5)
C36 C31 1.500(3)
O4 H4O 0.8200
O5 H5O 0.8200
C45 O7 1.179(5)
C45 O9 1.246(5)
C45 O10 1.304(5)
C45 O8 1.344(5)
C45 C40 1.494(3)
O8 H8O 0.8200
O9 H9O 0.8200
C53 O14 1.160(6)
C53 O11 1.233(4)
C53 O12 1.285(4)
C53 O13 1.341(6)
C53 C49 1.491(2)
O11 H11O 0.8200
O13 H13O 0.8200
C63 O18 1.144(4)
C63 O15 1.148(5)
C63 O16 1.364(5)
C63 O17 1.426(4)
C63 C58 1.497(3)
O15 H15O 0.8200
O17 H17O 0.8200
C72 O21 1.138(5)
C72 O20 1.217(5)
C72 O19 1.346(5)
C72 O22 1.385(5)
C72 C67 1.495(3)
O20 H20O 0.8200
O22 H22O 0.8200
O23 C79 1.220(6)
O24 C79 1.313(7)
O24 C80 1.487(8)
C1 C2 1.381(2)
C1 C18 1.407(2)
C1 H1 0.9300
C2 C3 1.416(2)
C2 C19 1.495(2)
C3 C4 1.383(2)
C3 C28 1.497(2)
C4 C5 1.404(2)
C4 H4 0.9300
C5 C18 1.410(2)
C5 C6 1.463(2)
C6 C7 1.404(2)
C6 C11 1.408(2)
C7 C8 1.379(2)
C7 H7 0.9300
C8 C9 1.422(2)
C8 C37 1.493(2)
C9 C10 1.386(2)
C9 C46 1.489(2)
C10 C11 1.410(2)
C10 H10 0.9300
C11 C12 1.461(2)
C12 C13 1.407(2)
C12 C17 1.414(2)
C13 C14 1.385(2)
C13 H13 0.9300
C14 C15 1.421(2)
C14 C55 1.491(2)
C15 C16 1.385(2)
C15 C64 1.488(2)
C16 C17 1.404(2)
C16 H16 0.9300
C17 C18 1.462(2)
C19 C24 1.374(3)
C19 C20 1.378(3)
C20 C21 1.399(3)
C20 H20 0.9300
C21 C22 1.390(4)
C21 C25 1.511(4)
C22 C23 1.382(4)
C22 C27 1.494(3)
C23 C24 1.403(3)
C23 C26 1.505(4)
C24 H24 0.9300
C25 H25A 0.9600
C25 H25B 0.9600
C25 H25C 0.9600
C26 H26A 0.9600
C26 H26B 0.9600
C26 H26C 0.9600
C28 C29 1.385(3)
C28 C33 1.385(3)
C29 C30 1.389(3)
C29 H29 0.9300
C30 C31 1.394(3)
C30 C34 1.506(3)
C31 C32 1.400(3)
C32 C33 1.396(3)
C32 C35 1.508(3)
C33 H33 0.9300
C34 H34A 0.9600
C34 H34B 0.9600
C34 H34C 0.9600
C35 H35A 0.9600
C35 H35B 0.9600
C35 H35C 0.9600
C37 C42 1.384(3)
C37 C38 1.384(3)
C38 C39 1.393(3)
C38 H38 0.9300
C39 C40 1.396(4)
C39 C43 1.504(4)
C40 C41 1.395(4)
C41 C42 1.389(3)
C41 C44 1.512(4)
C42 H42 0.9300
C43 H43A 0.9600
C43 H43B 0.9600
C43 H43C 0.9600
C44 H44A 0.9600
C44 H44B 0.9600
C44 H44C 0.9600
C46 C51 1.384(3)
C46 C47 1.391(3)
C47 C48 1.395(2)
C47 H47 0.9300
C48 C49 1.404(3)
C48 C52 1.503(3)
C49 C50 1.409(3)
C50 C51 1.397(3)
C50 C54 1.501(4)
C51 H51 0.9300
C52 H52A 0.9600
C52 H52B 0.9600
C52 H52C 0.9600
C54 H54A 0.9600
C54 H54B 0.9600
C54 H54C 0.9600
C55 C56 1.387(3)
C55 C60 1.390(3)
C56 C57 1.394(3)
C56 H56 0.9300
C57 C58 1.390(4)
C57 C61 1.507(4)
C58 C59 1.406(4)
C59 C60 1.399(3)
C59 C62 1.503(4)
C60 H60 0.9300
C61 H61A 0.9600
C61 H61B 0.9600
C61 H61C 0.9600
C62 H62A 0.9600
C62 H62B 0.9600
C62 H62C 0.9600
C64 C65 1.385(3)
C64 C69 1.390(3)
C65 C66 1.391(3)
C65 H65 0.9300
C66 C67 1.407(4)
C66 C70 1.504(4)
C67 C68 1.396(4)
C68 C69 1.395(3)
C68 C71 1.510(4)
C69 H69 0.9300
C70 H70A 0.9600
C70 H70B 0.9600
C70 H70C 0.9600
C71 H71A 0.9600
C71 H71B 0.9600
C71 H71C 0.9600
C73 C74 1.357(9)
C73 C78 1.419(9)
C73 C79 1.459(9)
C74 C75 1.369(13)
C74 H74 0.9300
C75 C76 1.386(12)
C75 H75 0.9300
C76 C77 1.276(11)
C76 H76 0.9300
C77 C78 1.385(9)
C77 H77 0.9300
C78 H78 0.9300
C80 H80A 0.9600
C80 H80B 0.9600
C80 H80C 0.9600

loop_
_geom_hbond_atom_site_label_D
_geom_hbond_atom_site_label_H
_geom_hbond_atom_site_label_A
_geom_hbond_site_symmetry_A
_geom_hbond_distance_DA
_geom_hbond_distance_DH
_geom_hbond_distance_HA
_geom_hbond_angle_DHA
_geom_hbond_publ_flag
O1 H1O O12 3_545 2.650(4) 0.820 1.856 162.7 no
O1 H1O O14 3_545 2.760(8) 0.820 2.025 149.0 no
O4 H4O O16 3_555 3.035(6) 0.820 2.350 141.6 no
O4 H4O O18 3_555 2.696(6) 0.820 1.880 173.7 no
O5 H5O O16 3_555 2.650(6) 0.820 1.835 172.2 no
O5 H5O O18 3_555 3.035(6) 0.820 2.294 150.5 no
O8 H8O O19 1_565 2.614(5) 0.820 1.797 173.6 no
O8 H8O O21 1_565 2.948(5) 0.820 2.210 149.8 no
O9 H9O O19 1_565 2.848(5) 0.820 2.136 145.3 no
O9 H9O O21 1_565 2.611(4) 0.820 1.801 169.3 no
O11 H11O O2 3_454 2.618(4) 0.820 1.841 157.7 no
O13 H13O O2 3_454 2.843(8) 0.820 2.103 150.2 no
O15 H15O O3 3_444 2.849(6) 0.820 2.130 146.3 no
O15 H15O O6 3_444 2.683(5) 0.820 1.874 168.6 no
O17 H17O O3 3_444 2.636(7) 0.820 1.817 177.2 no
O17 H17O O6 3_444 3.013(6) 0.820 2.275 150.1 no
O20 H20O O7 1_545 2.669(5) 0.820 1.856 170.7 no
O20 H20O O10 1_545 3.038(6) 0.820 2.312 147.8 no
O22 H22O O7 1_545 2.991(6) 0.820 2.249 150.7 no
O22 H22O O10 1_545 2.662(4) 0.820 1.844 174.5 no

loop_
_geom_torsion_atom_site_label_1
_geom_torsion_atom_site_label_2
_geom_torsion_atom_site_label_3
_geom_torsion_atom_site_label_4
_geom_torsion
C18 C1 C2 C3 -0.3(3)
C18 C1 C2 C19 -179.8(2)
C1 C2 C3 C4 1.9(3)
C19 C2 C3 C4 -178.7(2)
C1 C2 C3 C28 178.0(2)
C19 C2 C3 C28 -2.5(3)
C2 C3 C4 C5 -0.9(3)
C28 C3 C4 C5 -177.3(2)
C3 C4 C5 C18 -1.6(3)
C3 C4 C5 C6 178.7(2)
C4 C5 C6 C7 -8.4(3)
C18 C5 C6 C7 171.8(2)
C4 C5 C6 C11 170.8(2)
C18 C5 C6 C11 -8.9(3)
C11 C6 C7 C8 -2.6(3)
C5 C6 C7 C8 176.6(2)
C6 C7 C8 C9 1.4(3)
C6 C7 C8 C37 -175.2(2)
C7 C8 C9 C10 0.5(3)
C37 C8 C9 C10 176.9(2)
C7 C8 C9 C46 -178.8(2)
C37 C8 C9 C46 -2.4(3)
C8 C9 C10 C11 -1.1(3)
C46 C9 C10 C11 178.2(2)
C7 C6 C11 C10 2.0(3)
C5 C6 C11 C10 -177.3(2)
C7 C6 C11 C12 -177.4(2)
C5 C6 C11 C12 3.3(3)
C9 C10 C11 C6 -0.2(3)
C9 C10 C11 C12 179.2(2)
C6 C11 C12 C13 -174.6(2)
C10 C11 C12 C13 6.0(3)
C6 C11 C12 C17 5.1(3)
C10 C11 C12 C17 -174.2(2)
C17 C12 C13 C14 2.5(3)
C11 C12 C13 C14 -177.7(2)
C12 C13 C14 C15 0.3(4)
C12 C13 C14 C55 179.5(2)
C13 C14 C15 C16 -1.4(4)
C55 C14 C15 C16 179.4(2)
C13 C14 C15 C64 -176.0(2)
C55 C14 C15 C64 4.9(4)
C14 C15 C16 C17 -0.3(4)
C64 C15 C16 C17 174.5(2)
C15 C16 C17 C12 3.1(4)
C15 C16 C17 C18 -172.6(2)
C13 C12 C17 C16 -4.1(3)
C11 C12 C17 C16 176.1(2)
C13 C12 C17 C18 171.7(2)
C11 C12 C17 C18 -8.1(3)
C2 C1 C18 C5 -2.2(3)
C2 C1 C18 C17 174.6(2)
C4 C5 C18 C1 3.1(3)
C6 C5 C18 C1 -177.2(2)
C4 C5 C18 C17 -173.8(2)
C6 C5 C18 C17 5.9(3)
C16 C17 C18 C1 1.4(3)
C12 C17 C18 C1 -174.2(2)
C16 C17 C18 C5 178.2(2)
C12 C17 C18 C5 2.6(3)
C1 C2 C19 C24 117.0(2)
C3 C2 C19 C24 -62.4(3)
C1 C2 C19 C20 -61.3(3)
C3 C2 C19 C20 119.3(2)
C24 C19 C20 C21 2.9(4)
C2 C19 C20 C21 -178.8(2)
C19 C20 C21 C22 -2.8(4)
C19 C20 C21 C25 176.9(3)
C20 C21 C22 C23 -0.8(4)
C25 C21 C22 C23 179.5(3)
C20 C21 C22 C27 -179.6(2)
C25 C21 C22 C27 0.7(4)
C21 C22 C23 C24 4.1(4)
C27 C22 C23 C24 -177.1(2)
C21 C22 C23 C26 -174.3(3)
C27 C22 C23 C26 4.5(5)
C20 C19 C24 C23 0.6(4)
C2 C19 C24 C23 -177.7(2)
C22 C23 C24 C19 -4.0(4)
C26 C23 C24 C19 174.5(3)
C23 C22 C27 O1 -46.9(4)
C21 C22 C27 O1 131.9(4)
C23 C22 C27 O2 135.6(3)
C21 C22 C27 O2 -45.6(4)
C4 C3 C28 C29 128.8(2)
C2 C3 C28 C29 -47.4(3)
C4 C3 C28 C33 -48.8(3)
C2 C3 C28 C33 135.1(2)
C33 C28 C29 C30 -0.6(3)
C3 C28 C29 C30 -178.2(2)
C28 C29 C30 C31 0.7(4)
C28 C29 C30 C34 -178.8(3)
C29 C30 C31 C32 -0.3(4)
C34 C30 C31 C32 179.2(3)
C29 C30 C31 C36 -178.8(2)
C34 C30 C31 C36 0.7(4)
O6 C36 C31 C30 123.4(4)
O4 C36 C31 C30 -140.4(4)
O3 C36 C31 C30 54.8(5)
O5 C36 C31 C30 -60.5(4)
O6 C36 C31 C32 -55.2(4)
O4 C36 C31 C32 41.0(5)
O3 C36 C31 C32 -123.7(4)
O5 C36 C31 C32 121.0(3)
C30 C31 C32 C33 -0.2(4)
C36 C31 C32 C33 178.3(2)
C30 C31 C32 C35 -179.6(2)
C36 C31 C32 C35 -1.1(4)
C29 C28 C33 C32 0.1(3)
C3 C28 C33 C32 177.7(2)
C31 C32 C33 C28 0.3(3)
C35 C32 C33 C28 179.7(2)
C7 C8 C37 C42 127.3(2)
C9 C8 C37 C42 -49.0(3)
C7 C8 C37 C38 -48.9(3)
C9 C8 C37 C38 134.8(2)
C42 C37 C38 C39 0.7(3)
C8 C37 C38 C39 177.1(2)
C37 C38 C39 C40 1.5(3)
C37 C38 C39 C43 -176.6(3)
C38 C39 C40 C41 -3.2(4)
C43 C39 C40 C41 174.9(3)
C38 C39 C40 C45 176.4(2)
C43 C39 C40 C45 -5.5(4)
O7 C45 C40 C41 -130.1(6)
O9 C45 C40 C41 127.8(4)
O10 C45 C40 C41 -55.8(4)
O8 C45 C40 C41 63.7(5)
O7 C45 C40 C39 50.3(7)
O9 C45 C40 C39 -51.8(4)
O10 C45 C40 C39 124.5(4)
O8 C45 C40 C39 -115.9(4)
C39 C40 C41 C42 2.5(4)
C45 C40 C41 C42 -177.1(2)
C39 C40 C41 C44 -177.7(3)
C45 C40 C41 C44 2.7(4)
C38 C37 C42 C41 -1.4(3)
C8 C37 C42 C41 -177.7(2)
C40 C41 C42 C37 -0.1(3)
C44 C41 C42 C37 -180.0(3)
C10 C9 C46 C51 -47.4(3)
C8 C9 C46 C51 131.9(2)
C10 C9 C46 C47 134.0(2)
C8 C9 C46 C47 -46.7(3)
C51 C46 C47 C48 -1.1(3)
C9 C46 C47 C48 177.49(19)
C46 C47 C48 C49 2.1(3)
C46 C47 C48 C52 -175.5(2)
C47 C48 C49 C50 -1.9(3)
C52 C48 C49 C50 175.6(2)
C47 C48 C49 C53 176.2(2)
C52 C48 C49 C53 -6.4(4)
O14 C53 C49 C48 -137.4(7)
O11 C53 C49 C48 -36.9(4)
O12 C53 C49 C48 148.2(3)
O13 C53 C49 C48 41.7(6)
O14 C53 C49 C50 40.6(8)
O11 C53 C49 C50 141.1(3)
O12 C53 C49 C50 -33.7(4)
O13 C53 C49 C50 -140.3(5)
C48 C49 C50 C51 0.6(4)
C53 C49 C50 C51 -177.4(2)
C48 C49 C50 C54 -178.8(3)
C53 C49 C50 C54 3.2(4)
C47 C46 C51 C50 -0.3(3)
C9 C46 C51 C50 -178.8(2)
C49 C50 C51 C46 0.5(4)
C54 C50 C51 C46 179.9(3)
C13 C14 C55 C56 54.5(3)
C15 C14 C55 C56 -126.3(2)
C13 C14 C55 C60 -123.5(2)
C15 C14 C55 C60 55.7(3)
C60 C55 C56 C57 -1.1(3)
C14 C55 C56 C57 -179.08(19)
C55 C56 C57 C58 0.3(3)
C55 C56 C57 C61 179.9(2)
C56 C57 C58 C59 0.9(4)
C61 C57 C58 C59 -178.7(3)
C56 C57 C58 C63 178.6(2)
C61 C57 C58 C63 -1.0(4)
O18 C63 C58 C57 -43.4(6)
O15 C63 C58 C57 55.6(5)
O16 C63 C58 C57 -121.2(4)
O17 C63 C58 C57 119.4(4)
O18 C63 C58 C59 134.4(5)
O15 C63 C58 C59 -126.7(4)
O16 C63 C58 C59 56.5(4)
O17 C63 C58 C59 -62.8(5)
C57 C58 C59 C60 -1.3(4)
C63 C58 C59 C60 -179.0(2)
C57 C58 C59 C62 178.5(3)
C63 C58 C59 C62 0.8(4)
C56 C55 C60 C59 0.6(3)
C14 C55 C60 C59 178.6(2)
C58 C59 C60 C55 0.5(4)
C62 C59 C60 C55 -179.3(3)
C16 C15 C64 C65 -130.5(3)
C14 C15 C64 C65 44.0(4)
C16 C15 C64 C69 46.4(3)
C14 C15 C64 C69 -139.0(2)
C69 C64 C65 C66 0.5(4)
C15 C64 C65 C66 177.5(2)
C64 C65 C66 C67 0.8(4)
C64 C65 C66 C70 -180.0(3)
C65 C66 C67 C68 -2.1(4)
C70 C66 C67 C68 178.8(3)
C65 C66 C67 C72 176.1(3)
C70 C66 C67 C72 -3.1(5)
O21 C72 C67 C68 44.8(5)
O20 C72 C67 C68 -45.7(7)
O19 C72 C67 C68 114.7(4)
O22 C72 C67 C68 -130.0(3)
O21 C72 C67 C66 -133.3(4)
O20 C72 C67 C66 136.1(5)
O19 C72 C67 C66 -63.5(5)
O22 C72 C67 C66 51.8(4)
C66 C67 C68 C69 1.9(4)
C72 C67 C68 C69 -176.2(3)
C66 C67 C68 C71 -176.8(3)
C72 C67 C68 C71 5.1(4)
C65 C64 C69 C68 -0.7(4)
C15 C64 C69 C68 -177.7(2)
C67 C68 C69 C64 -0.5(4)
C71 C68 C69 C64 178.3(2)
C78 C73 C74 C75 1.0(15)
C79 C73 C74 C75 179.9(10)
C73 C74 C75 C76 -3.9(19)
C74 C75 C76 C77 7(2)
C75 C76 C77 C78 -7(2)
C76 C77 C78 C73 3.7(13)
C74 C73 C78 C77 -0.8(11)
C79 C73 C78 C77 -179.7(6)
C80 O24 C79 O23 1.8(8)
C80 O24 C79 C73 -178.4(5)
C74 C73 C79 O23 179.1(8)
C78 C73 C79 O23 -2.1(10)
C74 C73 C79 O24 -0.8(10)
C78 C73 C79 O24 178.1(6)
